data_7225876
loop_
_publ_author_name
'Feng, Boya'
'Wan, Danyang'
'Yan, Lipeng'
'Kadam, Vilas D.'
'You, Jingsong'
'Gao, Ge'

_publ_section_title
;
 A Facile Access to Substituted Cationic 12-Azapyrene Salts by
 Rhodium(III)-Catalyzed C--H Annulation of N-Arylpyridinium Salts
;
_journal_name_full 'RSC Adv.'
_journal_paper_doi 10.1039/C6RA15464F
_journal_year 2016
_chemical_formula_moiety 'C91 H70 N5, B F4'
_chemical_formula_sum 'C91 H70 B F4 N5'
_chemical_formula_weight 1320.33
_chemical_name_systematic
'2-(tert-Butyl)-4,5,9,10-tetrakis(4-(diphenylamino)phenyl)quinolizino[3,4,5,6-ija]quinolin-11-ium tetrafluoroborate'
_space_group_crystal_system orthorhombic
_space_group_IT_number 57
_space_group_name_Hall '-P 2c 2b'
_space_group_name_H-M_alt 'P b c m'
_symmetry_space_group_name_Hall '-P 2c 2b'
_symmetry_space_group_name_H-M 'P b c m'
_atom_sites_solution_hydrogens geom
_atom_sites_solution_primary direct
_audit_creation_date 2016-05-11
_audit_creation_method
;
Olex2 1.2
(compiled 2016.02.19 svn.r3266 for OlexSys, GUI svn.r5155)
;
_audit_update_record
;
2016-06-09 deposited with the CCDC.
2016-07-07 downloaded from the CCDC.
;
_cell_angle_alpha 90
_cell_angle_beta 90
_cell_angle_gamma 90
_cell_formula_units_Z 4
_cell_length_a 12.9314(5)
_cell_length_b 15.0022(4)
_cell_length_c 44.7410(12)
_cell_measurement_reflns_used 6258
_cell_measurement_temperature 293(2)
_cell_measurement_theta_max 70.6080
_cell_measurement_theta_min 4.2020
_cell_volume 8679.7(5)
_computing_cell_refinement
;
CrysAlisPro, Agilent Technologies,
Version 1.171.37.35 (release 13-08-2014 CrysAlis171 .NET)
(compiled Aug 13 2014,18:06:01)
;
_computing_data_collection
;
CrysAlisPro, Agilent Technologies,
Version 1.171.37.35 (release 13-08-2014 CrysAlis171 .NET)
(compiled Aug 13 2014,18:06:01)
;
_computing_data_reduction
;
CrysAlisPro, Agilent Technologies,
Version 1.171.37.35 (release 13-08-2014 CrysAlis171 .NET)
(compiled Aug 13 2014,18:06:01)
;
_computing_molecular_graphics 'Olex2 (Dolomanov et al., 2009)'
_computing_publication_material 'Olex2 (Dolomanov et al., 2009)'
_computing_structure_refinement 'ShelXL (Sheldrick, 2015)'
_computing_structure_solution 'ShelXT (Sheldrick, 2015)'
_diffrn_ambient_temperature 293(2)
_diffrn_detector 'CCD plate'
_diffrn_detector_area_resol_mean 15.9595
_diffrn_detector_type EosS2
_diffrn_measured_fraction_theta_full 0.998
_diffrn_measured_fraction_theta_max 0.998
_diffrn_measurement_details
;
  1 omega    1.00   74.50   0.7500    4.0000
omega____ theta____ kappa____ phi______ frames
    -       36.5421  -99.0000 -150.0000 98

  2 omega    1.00   74.50   0.7500    4.0000
omega____ theta____ kappa____ phi______ frames
    -       36.5421  -99.0000   30.0000 98

  3 omega  -31.00   62.00   0.7500    4.0000
omega____ theta____ kappa____ phi______ frames
    -       36.5421  -77.0000 -150.0000 124

  4 omega   23.00   89.00   0.7500    4.0000
omega____ theta____ kappa____ phi______ frames
    -       36.5421 -125.0000    0.0000 88

  5 omega   20.00  104.00   0.7500    4.0000
omega____ theta____ kappa____ phi______ frames
    -       36.5421   57.0000  -90.0000 112

  6 omega   40.00   97.00   0.7500   47.5000
omega____ theta____ kappa____ phi______ frames
    -      108.0000  -45.0000 -150.0000 76

  7 omega   38.00   90.50   0.7500   47.5000
omega____ theta____ kappa____ phi______ frames
    -      108.0000  -30.0000  -90.0000 70

  8 omega   38.00   83.00   0.7500   47.5000
omega____ theta____ kappa____ phi______ frames
    -      108.0000  -30.0000   60.0000 60

  9 omega   43.00   85.00   0.7500   47.5000
omega____ theta____ kappa____ phi______ frames
    -      108.0000  -30.0000  150.0000 56

 10 omega   54.00   94.50   0.7500   47.5000
omega____ theta____ kappa____ phi______ frames
    -      108.0000  -45.0000   90.0000 54

 11 omega   48.00   75.00   0.7500   47.5000
omega____ theta____ kappa____ phi______ frames
    -      108.0000  -30.0000  120.0000 36

 12 omega   91.00  127.00   0.7500   47.5000
omega____ theta____ kappa____ phi______ frames
    -      108.0000   45.0000   30.0000 48
;
_diffrn_measurement_device 'four-circle diffractometer'
_diffrn_measurement_device_type 'New Gemini, Dual, Cu at zero, EosS2'
_diffrn_measurement_method '\w scans'
_diffrn_orient_matrix_UB_11 -0.0392356000
_diffrn_orient_matrix_UB_12 0.0607397000
_diffrn_orient_matrix_UB_13 -0.0253634000
_diffrn_orient_matrix_UB_21 0.1015376000
_diffrn_orient_matrix_UB_22 -0.0152192000
_diffrn_orient_matrix_UB_23 -0.0172527000
_diffrn_orient_matrix_UB_31 -0.0482398000
_diffrn_orient_matrix_UB_32 -0.0814129000
_diffrn_orient_matrix_UB_33 -0.0156714000
_diffrn_radiation_monochromator graphite
_diffrn_radiation_probe x-ray
_diffrn_radiation_type CuK\a
_diffrn_radiation_wavelength 1.54184
_diffrn_reflns_av_R_equivalents 0.0278
_diffrn_reflns_av_unetI/netI 0.0239
_diffrn_reflns_Laue_measured_fraction_full 0.998
_diffrn_reflns_Laue_measured_fraction_max 0.998
_diffrn_reflns_limit_h_max 13
_diffrn_reflns_limit_h_min -15
_diffrn_reflns_limit_k_max 11
_diffrn_reflns_limit_k_min -18
_diffrn_reflns_limit_l_max 54
_diffrn_reflns_limit_l_min -47
_diffrn_reflns_number 26234
_diffrn_reflns_point_group_measured_fraction_full 0.998
_diffrn_reflns_point_group_measured_fraction_max 0.998
_diffrn_reflns_theta_full 67.069
_diffrn_reflns_theta_max 67.069
_diffrn_reflns_theta_min 4.621
_diffrn_source 'Enhance (Cu) X-ray Source'
_exptl_absorpt_coefficient_mu 0.513
_exptl_absorpt_correction_T_max 1.00000
_exptl_absorpt_correction_T_min 0.56896
_exptl_absorpt_correction_type multi-scan
_exptl_absorpt_process_details
;
CrysAlisPro, Agilent Technologies,
Version 1.171.37.35 (release 13-08-2014 CrysAlis171 .NET)
(compiled Aug 13 2014,18:06:01)
Empirical absorption correction using spherical harmonics,
 implemented in SCALE3 ABSPACK scaling algorithm.
;
_exptl_crystal_colour 'clear yellowish yellow'
_exptl_crystal_colour_lustre clear
_exptl_crystal_colour_modifier yellowish
_exptl_crystal_colour_primary yellow
_exptl_crystal_density_diffrn 1.010
_exptl_crystal_description plate
_exptl_crystal_F_000 2768
_exptl_crystal_size_max 0.5
_exptl_crystal_size_mid 0.4
_exptl_crystal_size_min 0.2
_refine_diff_density_max 0.343
_refine_diff_density_min -0.257
_refine_diff_density_rms 0.044
_refine_ls_extinction_method none
_refine_ls_goodness_of_fit_ref 1.058
_refine_ls_hydrogen_treatment constr
_refine_ls_matrix_type full
_refine_ls_number_parameters 471
_refine_ls_number_reflns 7850
_refine_ls_number_restraints 0
_refine_ls_restrained_S_all 1.058
_refine_ls_R_factor_all 0.0926
_refine_ls_R_factor_gt 0.0733
_refine_ls_shift/su_max 0.000
_refine_ls_shift/su_mean 0.000
_refine_ls_structure_factor_coef Fsqd
_refine_ls_weighting_details 'w=1/[\s^2^(Fo^2^)+(0.1600P)^2^+0.1670P] where P=(Fo^2^+2Fc^2^)/3'
_refine_ls_weighting_scheme calc
_refine_ls_wR_factor_gt 0.2271
_refine_ls_wR_factor_ref 0.2447
_reflns_Friedel_coverage 0.000
_reflns_number_gt 5247
_reflns_number_total 7850
_reflns_threshold_expression 'I > 2\s(I)'
_cod_data_source_file c6ra15464f2.cif
_cod_data_source_block fby1208
_cod_database_code 7225876
_shelx_space_group_comment
;
The symmetry employed for this shelxl refinement is uniquely defined
by the following loop, which should always be used as a source of
symmetry information in preference to the above space-group names.
They are only intended as comments.
;
_reflns_odcompleteness_completeness 99.66
_reflns_odcompleteness_iscentric 1
_reflns_odcompleteness_theta 66.97
_olex2_refinement_description
;
1. Fixed Uiso
 At 1.2 times of:
  All C(H) groups
 At 1.5 times of:
  All C(H,H,H) groups
2. Others
 Fixed Sof: H01G(0.5) H01H(0.5) H01I(0.5)
3.a Aromatic/amide H refined with riding coordinates:
 C00H(H00H), C00I(H00I), C00J(H00J), C00K(H00K), C00L(H00L), C00N(H00N),
 C00O(H00O), C00P(H00P), C00Q(H00Q), C00R(H00R), C00S(H00S), C00T(H00T),
 C00U(H00U), C00V(H00V), C00W(H00W), C00X(H00X), C00Y(H00Y), C00Z(H00Z),
 C010(H010), C011(H011), C012(H012), C013(H013), C014(H014), C015(H015),
 C016(H016), C017(H017), C018(H018), C019(H019), C01A(H01A), C01B(H01B),
 C01D(H01D)
3.b Idealised Me refined as rotating group:
 C01H(H01C,H01E,H01F), C01J(H01G,H01H,H01I)
;
_shelx_shelxl_version_number 2014/7
_olex2_date_sample_data_collection 2016-01-08
_olex2_submission_special_instructions 'No special instructions were received'

loop_
_space_group_symop_operation_xyz
'x, y, z'
'-x, -y, z+1/2'
'-x, y+1/2, -z+1/2'
'x, -y+1/2, -z'
'-x, -y, -z'
'x, y, -z-1/2'
'x, -y-1/2, z-1/2'
'-x, y-1/2, z'

loop_
_atom_site_label
_atom_site_type_symbol
_atom_site_fract_x
_atom_site_fract_y
_atom_site_fract_z
_atom_site_U_iso_or_equiv
_atom_site_adp_type
_atom_site_occupancy
_atom_site_site_symmetry_order
_atom_site_calc_flag
_atom_site_refinement_flags_posn
_atom_site_refinement_flags_adp
_atom_site_refinement_flags_occupancy
_atom_site_disorder_assembly
_atom_site_disorder_group
N001 N 0.4309(2) 0.42827(17) 0.2500 0.0584(6) Uani 1 2 d S T P . .
N002 N 0.5772(2) 0.27935(16) 0.41432(5) 0.0822(7) Uani 1 1 d . . . . .
N003 N 0.15172(19) 0.53464(15) 0.41845(4) 0.0756(6) Uani 1 1 d . . . . .
C004 C 0.48112(19) 0.40861(15) 0.27668(4) 0.0605(5) Uani 1 1 d . . . . .
C005 C 0.4271(2) 0.42272(15) 0.30461(4) 0.0639(6) Uani 1 1 d . . . . .
C006 C 0.4760(2) 0.38824(17) 0.33264(5) 0.0680(6) Uani 1 1 d . . . . .
C007 C 0.1734(2) 0.47820(15) 0.44269(5) 0.0640(6) Uani 1 1 d . . . . .
C008 C 0.5175(2) 0.20824(17) 0.42639(5) 0.0692(6) Uani 1 1 d . . . . .
C009 C 0.3330(3) 0.4657(2) 0.2500 0.0570(7) Uani 1 2 d S T P . .
C00A C 0.2806(2) 0.48144(16) 0.33404(4) 0.0643(6) Uani 1 1 d . . . . .
C00B C 0.2828(2) 0.48484(15) 0.22272(5) 0.0639(6) Uani 1 1 d . . . . .
C00C C 0.6544(2) 0.32084(17) 0.43214(6) 0.0742(7) Uani 1 1 d . . . . .
C00D C 0.0762(2) 0.60347(17) 0.42168(5) 0.0706(6) Uani 1 1 d . . . . .
C00E C 0.3339(2) 0.46211(15) 0.30514(4) 0.0626(6) Uani 1 1 d . . . . .
C00F C 0.5465(2) 0.31735(18) 0.38674(5) 0.0735(7) Uani 1 1 d . . . . .
C00G C 0.1933(2) 0.51712(17) 0.38982(5) 0.0683(6) Uani 1 1 d . . . . .
C00H C 0.5050(2) 0.44309(17) 0.35605(5) 0.0732(7) Uani 1 1 d . . . . .
H00H H 0.5016 0.5046 0.3537 0.088 Uiso 1 1 calc R . . . .
C00I C 0.5808(2) 0.37707(18) 0.27608(5) 0.0728(7) Uani 1 1 d . . . . .
H00I H 0.6142 0.3665 0.2942 0.087 Uiso 1 1 calc R . . . .
C00J C 0.0989(2) 0.46133(17) 0.46449(5) 0.0751(7) Uani 1 1 d . . . . .
H00J H 0.0335 0.4865 0.4627 0.090 Uiso 1 1 calc R . . . .
C00K C 0.5387(2) 0.40816(17) 0.38273(5) 0.0743(7) Uani 1 1 d . . . . .
H00K H 0.5565 0.4463 0.3983 0.089 Uiso 1 1 calc R . . . .
C00L C 0.2748(2) 0.56757(17) 0.34497(5) 0.0729(7) Uani 1 1 d . . . . .
H00L H 0.2993 0.6144 0.3333 0.087 Uiso 1 1 calc R . . . .
C00M C 0.6335(3) 0.3604(3) 0.2500 0.0759(9) Uani 1 2 d S T P . .
C00N C 0.0812(2) 0.66050(19) 0.44607(6) 0.0792(7) Uani 1 1 d . . . . .
H00N H 0.1349 0.6549 0.4598 0.095 Uiso 1 1 calc R . . . .
C00O C 0.5663(2) 0.13970(19) 0.44178(6) 0.0791(7) Uani 1 1 d . . . . .
H00O H 0.6380 0.1386 0.4433 0.095 Uiso 1 1 calc R . . . .
C00P C 0.2332(2) 0.58552(17) 0.37276(5) 0.0732(7) Uani 1 1 d . . . . .
H00P H 0.2321 0.6437 0.3800 0.088 Uiso 1 1 calc R . . . .
C00Q C 0.4867(3) 0.29664(18) 0.33636(5) 0.0768(7) Uani 1 1 d . . . . .
H00Q H 0.4697 0.2586 0.3207 0.092 Uiso 1 1 calc R . . . .
C00R C 0.5222(3) 0.26140(18) 0.36287(5) 0.0803(7) Uani 1 1 d . . . . .
H00R H 0.5300 0.2001 0.3649 0.096 Uiso 1 1 calc R . . . .
C00S C 0.1839(2) 0.51958(19) 0.22331(5) 0.0772(7) Uani 1 1 d . . . . .
H00S H 0.1504 0.5319 0.2054 0.093 Uiso 1 1 calc R . . . .
C00T C 0.2684(2) 0.43782(19) 0.44542(6) 0.0775(7) Uani 1 1 d . . . . .
H00T H 0.3190 0.4471 0.4310 0.093 Uiso 1 1 calc R . . . .
C00U C 0.6462(2) 0.32608(19) 0.46271(6) 0.0791(7) Uani 1 1 d . . . . .
H00U H 0.5879 0.3032 0.4722 0.095 Uiso 1 1 calc R . . . .
C00V C 0.1209(4) 0.4083(2) 0.48842(6) 0.0950(11) Uani 1 1 d . . . . .
H00V H 0.0706 0.3989 0.5029 0.114 Uiso 1 1 calc R . . . .
C00W C 0.2398(3) 0.41379(17) 0.35113(5) 0.0789(7) Uani 1 1 d . . . . .
H00W H 0.2415 0.3556 0.3440 0.095 Uiso 1 1 calc R . . . .
C00X C 0.1963(2) 0.43088(18) 0.37864(6) 0.0797(7) Uani 1 1 d . . . . .
H00X H 0.1687 0.3843 0.3898 0.096 Uiso 1 1 calc R . . . .
C00Y C 0.0078(3) 0.72471(19) 0.45011(7) 0.0866(8) Uani 1 1 d . . . . .
H00Y H 0.0111 0.7620 0.4667 0.104 Uiso 1 1 calc R . . . .
C00Z C -0.0004(3) 0.6139(2) 0.40132(7) 0.0929(9) Uani 1 1 d . . . . .
H00Z H -0.0040 0.5769 0.3847 0.111 Uiso 1 1 calc R . . . .
C010 C 0.1338(3) 0.5364(3) 0.2500 0.0864(11) Uani 1 2 d S T P . .
H010 H 0.0668 0.5590 0.2500 0.104 Uiso 1 2 calc RS T P . .
C011 C 0.2139(4) 0.3692(2) 0.49146(6) 0.1003(11) Uani 1 1 d . . . . .
H011 H 0.2277 0.3332 0.5079 0.120 Uiso 1 1 calc R . . . .
C012 C 0.7230(3) 0.3647(2) 0.47944(6) 0.0882(8) Uani 1 1 d . . . . .
H012 H 0.7168 0.3664 0.5001 0.106 Uiso 1 1 calc R . . . .
C013 C 0.5078(3) 0.07333(19) 0.45473(7) 0.0898(9) Uani 1 1 d . . . . .
H013 H 0.5405 0.0293 0.4659 0.108 Uiso 1 1 calc R . . . .
C014 C 0.7410(2) 0.3556(2) 0.41857(7) 0.0863(8) Uani 1 1 d . . . . .
H014 H 0.7487 0.3519 0.3979 0.104 Uiso 1 1 calc R . . . .
C015 C 0.4124(2) 0.2053(2) 0.42306(6) 0.0844(8) Uani 1 1 d . . . . .
H015 H 0.3787 0.2501 0.4125 0.101 Uiso 1 1 calc R . . . .
C016 C 0.8076(3) 0.4003(2) 0.46634(8) 0.0952(9) Uani 1 1 d . . . . .
H016 H 0.8589 0.4271 0.4778 0.114 Uiso 1 1 calc R . . . .
C017 C 0.4034(3) 0.0710(2) 0.45150(8) 0.0967(9) Uani 1 1 d . . . . .
H017 H 0.3649 0.0256 0.4602 0.116 Uiso 1 1 calc R . . . .
C018 C 0.2889(3) 0.3832(2) 0.46978(8) 0.0987(10) Uani 1 1 d . . . . .
H018 H 0.3532 0.3560 0.4716 0.118 Uiso 1 1 calc R . . . .
C019 C 0.8164(3) 0.3960(2) 0.43577(9) 0.0986(9) Uani 1 1 d . . . . .
H019 H 0.8740 0.4207 0.4265 0.118 Uiso 1 1 calc R . . . .
C01A C -0.0702(3) 0.7343(2) 0.42999(8) 0.0996(10) Uani 1 1 d . . . . .
H01A H -0.1206 0.7776 0.4330 0.120 Uiso 1 1 calc R . . . .
C01B C 0.3558(3) 0.1359(3) 0.43533(8) 0.0979(9) Uani 1 1 d . . . . .
H01B H 0.2846 0.1337 0.4325 0.118 Uiso 1 1 calc R . . . .
C01C C 0.7446(4) 0.3277(4) 0.2500 0.1055(16) Uani 1 2 d S T P . .
C01D C -0.0745(3) 0.6811(3) 0.40563(9) 0.1107(11) Uani 1 1 d . . . . .
H01D H -0.1269 0.6891 0.3916 0.133 Uiso 1 1 calc R . . . .
F01E F 0.4061(4) 0.2271(3) 0.2500 0.254(4) Uani 1 2 d S T P . .
F01F F 0.3802(6) 0.0830(3) 0.2500 0.231(3) Uani 1 2 d S T P . .
F01G F 0.5099(5) 0.1368(4) 0.27400(13) 0.270(3) Uani 1 1 d . . . . .
C01H C 0.7647(4) 0.2683(5) 0.22294(11) 0.178(3) Uani 1 1 d . . . . .
H01C H 0.7134 0.2220 0.2222 0.267 Uiso 1 1 calc GR . . . .
H01E H 0.8321 0.2420 0.2246 0.267 Uiso 1 1 calc GR . . . .
H01F H 0.7611 0.3034 0.2050 0.267 Uiso 1 1 calc GR . . . .
B01I B 0.4438(10) 0.1492(6) 0.2500 0.175(5) Uani 1 2 d S T P . .
C01J C 0.8150(6) 0.4062(7) 0.2500 0.230(6) Uani 1 2 d S T P . .
H01G H 0.8264 0.4256 0.2702 0.345 Uiso 0.5 1 calc GR . . A -1
H01H H 0.7843 0.4537 0.2387 0.345 Uiso 0.5 1 calc GR . . A -1
H01I H 0.8799 0.3899 0.2411 0.345 Uiso 0.5 1 calc GR . . A -1

loop_
_atom_site_aniso_label
_atom_site_aniso_U_11
_atom_site_aniso_U_22
_atom_site_aniso_U_33
_atom_site_aniso_U_23
_atom_site_aniso_U_13
_atom_site_aniso_U_12
N001 0.0839(17) 0.0576(13) 0.0339(11) 0.000 0.000 0.0073(12)
N002 0.1046(16) 0.0862(14) 0.0560(11) 0.0236(10) -0.0248(11) -0.0192(12)
N003 0.1018(15) 0.0833(13) 0.0418(9) 0.0041(9) 0.0143(10) 0.0210(11)
C004 0.0824(14) 0.0606(11) 0.0385(10) -0.0003(9) -0.0031(10) 0.0096(10)
C005 0.0934(16) 0.0648(12) 0.0334(10) -0.0005(9) -0.0026(10) 0.0067(11)
C006 0.0954(16) 0.0721(14) 0.0365(10) 0.0023(9) -0.0010(10) 0.0102(12)
C007 0.0875(15) 0.0629(12) 0.0416(10) -0.0043(9) 0.0044(10) -0.0018(11)
C008 0.0838(16) 0.0756(14) 0.0481(12) 0.0053(11) -0.0074(11) -0.0050(12)
C009 0.0744(18) 0.0589(16) 0.0379(13) 0.000 0.000 0.0046(14)
C00A 0.0856(15) 0.0712(13) 0.0361(10) 0.0029(9) 0.0016(10) 0.0070(12)
C00B 0.0861(15) 0.0664(12) 0.0393(11) -0.0022(9) -0.0022(10) 0.0069(11)
C00C 0.0964(18) 0.0676(13) 0.0588(13) 0.0144(11) -0.0151(13) -0.0026(12)
C00D 0.0850(15) 0.0760(14) 0.0506(12) 0.0049(11) 0.0119(11) 0.0056(12)
C00E 0.0882(15) 0.0619(12) 0.0377(10) 0.0007(8) 0.0021(10) 0.0040(11)
C00F 0.0973(18) 0.0761(15) 0.0470(12) 0.0106(10) -0.0142(11) -0.0053(13)
C00G 0.0877(15) 0.0780(14) 0.0391(11) 0.0017(10) 0.0077(10) 0.0098(12)
C00H 0.1104(19) 0.0676(13) 0.0418(11) 0.0013(10) -0.0069(12) 0.0065(13)
C00I 0.0976(18) 0.0777(15) 0.0430(11) 0.0025(10) -0.0077(11) 0.0191(13)
C00J 0.1003(18) 0.0699(14) 0.0550(13) -0.0059(11) 0.0142(12) -0.0101(13)
C00K 0.110(2) 0.0693(14) 0.0439(11) -0.0018(10) -0.0128(12) -0.0030(13)
C00L 0.1043(19) 0.0705(14) 0.0439(11) 0.0064(10) 0.0117(12) 0.0027(13)
C00M 0.090(2) 0.081(2) 0.0571(18) 0.000 0.000 0.0156(19)
C00N 0.0984(18) 0.0779(16) 0.0613(14) -0.0036(12) 0.0104(13) 0.0034(14)
C00O 0.0838(15) 0.0811(16) 0.0724(16) 0.0197(13) -0.0058(13) 0.0022(13)
C00P 0.1065(19) 0.0648(13) 0.0482(12) -0.0022(10) 0.0094(12) 0.0089(13)
C00Q 0.115(2) 0.0713(14) 0.0443(11) -0.0065(10) -0.0102(12) 0.0070(14)
C00R 0.119(2) 0.0671(14) 0.0550(13) 0.0056(11) -0.0139(14) 0.0056(14)
C00S 0.0906(17) 0.0929(18) 0.0483(12) 0.0008(12) -0.0074(12) 0.0166(14)
C00T 0.0857(16) 0.0789(16) 0.0680(15) -0.0022(12) -0.0011(13) -0.0012(13)
C00U 0.0947(18) 0.0824(16) 0.0601(14) 0.0118(12) -0.0141(13) -0.0039(14)
C00V 0.164(3) 0.0710(16) 0.0494(13) -0.0003(12) 0.0202(17) -0.023(2)
C00W 0.122(2) 0.0647(13) 0.0503(12) -0.0034(10) 0.0118(13) 0.0006(14)
C00X 0.117(2) 0.0696(14) 0.0526(13) 0.0036(11) 0.0195(13) -0.0056(14)
C00Y 0.112(2) 0.0704(15) 0.0773(17) -0.0101(13) 0.0152(17) 0.0023(15)
C00Z 0.104(2) 0.107(2) 0.0678(16) -0.0145(16) -0.0047(15) 0.0184(18)
C010 0.095(3) 0.111(3) 0.0531(19) 0.000 0.000 0.025(2)
C011 0.177(4) 0.0726(16) 0.0516(15) 0.0052(12) -0.0166(19) -0.014(2)
C012 0.109(2) 0.0911(18) 0.0641(15) -0.0027(14) -0.0195(15) 0.0001(17)
C013 0.115(2) 0.0678(15) 0.0862(19) 0.0171(14) 0.0090(17) 0.0059(15)
C014 0.0981(19) 0.0934(19) 0.0674(15) 0.0098(14) -0.0080(14) -0.0065(16)
C015 0.0855(18) 0.099(2) 0.0690(16) 0.0083(14) -0.0061(13) 0.0125(15)
C016 0.108(2) 0.0856(18) 0.092(2) -0.0066(16) -0.0291(18) -0.0020(17)
C017 0.111(2) 0.0836(18) 0.095(2) 0.0013(16) 0.0273(19) -0.0146(18)
C018 0.121(2) 0.0813(18) 0.094(2) -0.0076(16) -0.036(2) 0.0142(17)
C019 0.0852(18) 0.101(2) 0.110(3) 0.0118(19) -0.0060(18) -0.0078(16)
C01A 0.110(2) 0.094(2) 0.095(2) 0.0092(18) 0.025(2) 0.0237(18)
C01B 0.0789(17) 0.119(3) 0.096(2) 0.000(2) 0.0095(16) -0.0085(17)
C01C 0.105(3) 0.131(4) 0.080(3) 0.000 0.000 0.046(3)
C01D 0.107(2) 0.129(3) 0.096(2) 0.005(2) -0.009(2) 0.025(2)
F01E 0.184(4) 0.083(2) 0.495(12) 0.000 0.000 0.005(3)
F01F 0.289(7) 0.091(2) 0.311(7) 0.000 0.000 -0.036(4)
F01G 0.320(7) 0.220(5) 0.269(6) -0.012(4) -0.069(5) 0.061(5)
C01H 0.153(4) 0.252(7) 0.130(4) -0.044(4) -0.002(3) 0.114(5)
B01I 0.170(9) 0.092(5) 0.265(16) 0.000 0.000 0.015(6)
C01J 0.097(4) 0.168(8) 0.426(18) 0.000 0.000 0.011(5)

loop_
_atom_type_symbol
_atom_type_description
_atom_type_scat_dispersion_real
_atom_type_scat_dispersion_imag
_atom_type_scat_source
C C 0.0181 0.0091 'International Tables Vol C Tables 4.2.6.8 and 6.1.1.4'
H H 0.0000 0.0000 'International Tables Vol C Tables 4.2.6.8 and 6.1.1.4'
B B 0.0090 0.0039 'International Tables Vol C Tables 4.2.6.8 and 6.1.1.4'
F F 0.0727 0.0534 'International Tables Vol C Tables 4.2.6.8 and 6.1.1.4'
N N 0.0311 0.0180 'International Tables Vol C Tables 4.2.6.8 and 6.1.1.4'

loop_
_geom_angle_atom_site_label_1
_geom_angle_atom_site_label_2
_geom_angle_atom_site_label_3
_geom_angle
_geom_angle_site_symmetry_1
_geom_angle_site_symmetry_3
C004 N001 C004 118.3(3) . 6_556
C009 N001 C004 120.85(14) . .
C009 N001 C004 120.85(14) . 6_556
C008 N002 C00C 119.77(19) . .
C00F N002 C008 118.7(2) . .
C00F N002 C00C 120.6(2) . .
C007 N003 C00D 119.63(18) . .
C007 N003 C00G 120.8(2) . .
C00G N003 C00D 119.07(19) . .
N001 C004 C005 119.0(2) . .
C00I C004 N001 119.6(2) . .
C00I C004 C005 121.4(2) . .
C004 C005 C006 118.0(2) . .
C00E C005 C004 120.89(19) . .
C00E C005 C006 121.1(2) . .
C00H C006 C005 122.9(2) . .
C00H C006 C00Q 118.0(2) . .
C00Q C006 C005 118.9(2) . .
C00J C007 N003 120.8(2) . .
C00T C007 N003 120.8(2) . .
C00T C007 C00J 118.4(2) . .
C00O C008 N002 119.8(2) . .
C015 C008 N002 121.5(2) . .
C015 C008 C00O 118.8(3) . .
N001 C009 C00B 120.19(15) . .
N001 C009 C00B 120.19(15) . 6_556
C00B C009 C00B 119.6(3) . 6_556
C00L C00A C00E 120.8(2) . .
C00W C00A C00E 121.0(2) . .
C00W C00A C00L 118.1(2) . .
C009 C00B C00E 119.0(2) . 6_556
C00S C00B C009 119.1(2) . .
C00S C00B C00E 121.8(2) . 6_556
C00U C00C N002 122.0(3) . .
C00U C00C C014 118.7(3) . .
C014 C00C N002 119.3(2) . .
C00N C00D N003 119.6(2) . .
C00Z C00D N003 121.0(2) . .
C00Z C00D C00N 119.4(3) . .
C005 C00E C00A 120.97(19) . .
C005 C00E C00B 119.79(19) . 6_556
C00B C00E C00A 119.2(2) 6_556 .
C00K C00F N002 122.1(2) . .
C00K C00F C00R 118.6(2) . .
C00R C00F N002 119.2(2) . .
C00P C00G N003 120.4(2) . .
C00P C00G C00X 118.9(2) . .
C00X C00G N003 120.7(2) . .
C006 C00H H00H 119.5 . .
C00K C00H C006 121.1(2) . .
C00K C00H H00H 119.5 . .
C004 C00I H00I 118.5 . .
C00M C00I C004 123.0(2) . .
C00M C00I H00I 118.5 . .
C007 C00J H00J 119.7 . .
C00V C00J C007 120.7(3) . .
C00V C00J H00J 119.7 . .
C00F C00K H00K 119.6 . .
C00H C00K C00F 120.9(2) . .
C00H C00K H00K 119.6 . .
C00A C00L H00L 119.3 . .
C00P C00L C00A 121.4(2) . .
C00P C00L H00L 119.3 . .
C00I C00M C00I 116.3(3) 6_556 .
C00I C00M C01C 121.87(17) 6_556 .
C00I C00M C01C 121.86(17) . .
C00D C00N H00N 119.8 . .
C00Y C00N C00D 120.5(3) . .
C00Y C00N H00N 119.8 . .
C008 C00O H00O 120.2 . .
C013 C00O C008 119.6(3) . .
C013 C00O H00O 120.2 . .
C00G C00P C00L 119.9(2) . .
C00G C00P H00P 120.0 . .
C00L C00P H00P 120.0 . .
C006 C00Q H00Q 119.5 . .
C00R C00Q C006 121.0(2) . .
C00R C00Q H00Q 119.5 . .
C00F C00R H00R 119.9 . .
C00Q C00R C00F 120.2(2) . .
C00Q C00R H00R 119.9 . .
C00B C00S H00S 119.3 . .
C00B C00S C010 121.3(2) . .
C010 C00S H00S 119.3 . .
C007 C00T H00T 120.0 . .
C007 C00T C018 120.0(3) . .
C018 C00T H00T 120.0 . .
C00C C00U H00U 119.6 . .
C012 C00U C00C 120.8(3) . .
C012 C00U H00U 119.6 . .
C00J C00V H00V 119.3 . .
C011 C00V C00J 121.4(3) . .
C011 C00V H00V 119.3 . .
C00A C00W H00W 119.5 . .
C00A C00W C00X 121.1(2) . .
C00X C00W H00W 119.5 . .
C00G C00X H00X 119.8 . .
C00W C00X C00G 120.5(2) . .
C00W C00X H00X 119.8 . .
C00N C00Y H00Y 119.9 . .
C01A C00Y C00N 120.2(3) . .
C01A C00Y H00Y 119.9 . .
C00D C00Z H00Z 120.4 . .
C00D C00Z C01D 119.3(3) . .
C01D C00Z H00Z 120.4 . .
C00S C010 C00S 119.6(4) 6_556 .
C00S C010 H010 120.2 . .
C00S C010 H010 120.2 6_556 .
C00V C011 H011 120.4 . .
C00V C011 C018 119.2(3) . .
C018 C011 H011 120.4 . .
C00U C012 H012 119.5 . .
C016 C012 C00U 121.1(3) . .
C016 C012 H012 119.5 . .
C00O C013 H013 119.4 . .
C017 C013 C00O 121.3(3) . .
C017 C013 H013 119.4 . .
C00C C014 H014 120.2 . .
C00C C014 C019 119.6(3) . .
C019 C014 H014 120.2 . .
C008 C015 H015 119.8 . .
C008 C015 C01B 120.4(3) . .
C01B C015 H015 119.8 . .
C012 C016 H016 120.6 . .
C012 C016 C019 118.7(3) . .
C019 C016 H016 120.6 . .
C013 C017 H017 120.4 . .
C013 C017 C01B 119.2(3) . .
C01B C017 H017 120.4 . .
C00T C018 C011 120.3(3) . .
C00T C018 H018 119.9 . .
C011 C018 H018 119.9 . .
C014 C019 H019 119.5 . .
C016 C019 C014 121.1(3) . .
C016 C019 H019 119.5 . .
C00Y C01A H01A 119.9 . .
C01D C01A C00Y 120.2(3) . .
C01D C01A H01A 119.9 . .
C015 C01B H01B 119.7 . .
C017 C01B C015 120.7(3) . .
C017 C01B H01B 119.7 . .
C00M C01C C01H 110.5(3) . 6_556
C00M C01C C01H 110.5(3) . .
C01H C01C C01H 105.0(6) 6_556 .
C01J C01C C00M 108.9(5) . .
C01J C01C C01H 111.0(5) . .
C01J C01C C01H 111.0(5) . 6_556
C00Z C01D H01D 119.8 . .
C01A C01D C00Z 120.4(3) . .
C01A C01D H01D 119.8 . .
C01C C01H H01C 109.5 . .
C01C C01H H01E 109.5 . .
C01C C01H H01F 109.5 . .
H01C C01H H01E 109.5 . .
H01C C01H H01F 109.5 . .
H01E C01H H01F 109.5 . .
F01E B01I F01F 117.7(11) . .
F01E B01I F01G 111.2(6) . 6_556
F01E B01I F01G 111.2(6) . .
F01F B01I F01G 106.8(6) . 6_556
F01F B01I F01G 106.8(6) . .
F01G B01I F01G 101.7(10) . 6_556
C01C C01J H01G 109.5 . .
C01C C01J H01H 109.5 . .
C01C C01J H01I 109.5 . .
H01G C01J H01H 109.5 . .
H01G C01J H01I 109.5 . .
H01H C01J H01I 109.5 . .

loop_
_geom_bond_atom_site_label_1
_geom_bond_atom_site_label_2
_geom_bond_distance
_geom_bond_site_symmetry_2
N001 C004 1.391(2) 6_556
N001 C004 1.391(2) .
N001 C009 1.386(4) .
N002 C008 1.423(3) .
N002 C00C 1.421(3) .
N002 C00F 1.416(3) .
N003 C007 1.404(3) .
N003 C00D 1.428(3) .
N003 C00G 1.414(3) .
C004 C005 1.447(3) .
C004 C00I 1.374(4) .
C005 C006 1.497(3) .
C005 C00E 1.343(3) .
C006 C00H 1.384(3) .
C006 C00Q 1.391(4) .
C007 C00J 1.394(3) .
C007 C00T 1.376(4) .
C008 C00O 1.389(4) .
C008 C015 1.368(4) .
C009 C00B 1.412(3) .
C009 C00B 1.412(3) 6_556
C00A C00E 1.493(3) .
C00A C00L 1.384(3) .
C00A C00W 1.376(4) .
C00B C00E 1.452(3) 6_556
C00B C00S 1.381(4) .
C00C C00U 1.374(4) .
C00C C014 1.376(4) .
C00D C00N 1.388(4) .
C00D C00Z 1.355(4) .
C00E C00B 1.452(3) 6_556
C00F C00K 1.378(4) .
C00F C00R 1.394(4) .
C00G C00P 1.379(4) .
C00G C00X 1.388(4) .
C00H H00H 0.9300 .
C00H C00K 1.375(3) .
C00I H00I 0.9300 .
C00I C00M 1.374(3) .
C00J H00J 0.9300 .
C00J C00V 1.364(4) .
C00K H00K 0.9300 .
C00L H00L 0.9300 .
C00L C00P 1.381(3) .
C00M C00I 1.374(3) 6_556
C00M C01C 1.518(6) .
C00N H00N 0.9300 .
C00N C00Y 1.364(4) .
C00O H00O 0.9300 .
C00O C013 1.378(4) .
C00P H00P 0.9300 .
C00Q H00Q 0.9300 .
C00Q C00R 1.378(3) .
C00R H00R 0.9300 .
C00S H00S 0.9300 .
C00S C010 1.382(3) .
C00T H00T 0.9300 .
C00T C018 1.389(4) .
C00U H00U 0.9300 .
C00U C012 1.372(4) .
C00V H00V 0.9300 .
C00V C011 1.344(5) .
C00W H00W 0.9300 .
C00W C00X 1.378(4) .
C00X H00X 0.9300 .
C00Y H00Y 0.9300 .
C00Y C01A 1.359(5) .
C00Z H00Z 0.9300 .
C00Z C01D 1.405(5) .
C010 C00S 1.382(3) 6_556
C010 H010 0.9300 .
C011 H011 0.9300 .
C011 C018 1.388(5) .
C012 H012 0.9300 .
C012 C016 1.351(5) .
C013 H013 0.9300 .
C013 C017 1.359(5) .
C014 H014 0.9300 .
C014 C019 1.383(5) .
C015 H015 0.9300 .
C015 C01B 1.385(5) .
C016 H016 0.9300 .
C016 C019 1.374(5) .
C017 H017 0.9300 .
C017 C01B 1.360(5) .
C018 H018 0.9300 .
C019 H019 0.9300 .
C01A H01A 0.9300 .
C01A C01D 1.352(5) .
C01B H01B 0.9300 .
C01C C01H 1.526(6) 6_556
C01C C01H 1.526(6) .
C01C C01J 1.489(11) .
C01D H01D 0.9300 .
F01E B01I 1.265(10) .
F01F B01I 1.291(12) .
F01G B01I 1.385(8) .
C01H H01C 0.9600 .
C01H H01E 0.9600 .
C01H H01F 0.9600 .
B01I F01G 1.385(8) 6_556
C01J H01G 0.9600 .
C01J H01H 0.9600 .
C01J H01I 0.9600 .

loop_
_smtbx_masks_void_nr
_smtbx_masks_void_average_x
_smtbx_masks_void_average_y
_smtbx_masks_void_average_z
_smtbx_masks_void_volume
_smtbx_masks_void_count_electrons
1 0.000 -0.436 0.250 1167.6 240.2
2 0.000 -0.091 0.750 1167.6 240.2
3 0.444 0.250 0.000 12.2 0.0
4 0.444 0.250 0.500 12.2 0.0
5 0.556 0.750 0.000 12.2 0.0
6 0.556 0.750 0.500 12.2 0.0
